data_1556383
loop_
_publ_author_name
'Jacobs, Ivo'
'van Duin, Adri C. T.'
'Kleij, Arjan W.'
'Kuil, Mark'
'Tooke, Duncan M.'
'Spek, Anthony L.'
'Reek, Joost N. H.'

_publ_section_title
;
 Conformational studies of ligand-template assemblies and the consequences
 for encapsulation of rhodium complexes and hydroformylation catalysis
;
_journal_issue 8
_journal_name_full 'Catalysis Science &amp; Technology'
_journal_page_first 1955
_journal_paper_doi 10.1039/c3cy20665c
_journal_volume 3
_journal_year 2013
_chemical_formula_moiety 'C99 H102 N9 O6 P Zn3'
_chemical_formula_sum 'C99 H102 N9 O6 P Zn3'
_chemical_formula_weight 1741.04
_space_group_IT_number 165
_space_group_name_Hall '-P 3 2"c'
_space_group_name_H-M_alt 'P -3 c 1'
_symmetry_cell_setting hexagonal
_symmetry_space_group_name_Hall '-P 3 2"c'
_symmetry_space_group_name_H-M 'P -3 c 1'
_atom_sites_solution_hydrogens geom
_atom_sites_solution_primary direct
_atom_sites_solution_secondary difmap
_audit_creation_method SHELXL-97
_cell_angle_alpha 90.00
_cell_angle_beta 90.00
_cell_angle_gamma 120.00
_cell_formula_units_Z 8
_cell_length_a 20.8644(4)
_cell_length_b 20.8644(4)
_cell_length_c 52.9489(13)
_cell_measurement_reflns_used 237
_cell_measurement_temperature 150(2)
_cell_measurement_theta_max 13.675
_cell_measurement_theta_min 3.206
_cell_volume 19961.8(7)
_computing_cell_refinement DIRAX
_computing_data_collection 'Nonius Collect'
_computing_data_reduction 'EvalCCD and SADABS'
_computing_molecular_graphics PLATON
_computing_publication_material PLATON
_computing_structure_refinement 'SHELXL-97 (Sheldrick, 1997)'
_computing_structure_solution DIRDIF
_diffrn_ambient_temperature 150(2)
_diffrn_measured_fraction_theta_full 1.000
_diffrn_measured_fraction_theta_max 1.000
_diffrn_measurement_device_type 'Nonius KappaCCD'
_diffrn_measurement_method 'Omega and Phi scans'
_diffrn_radiation_monochromator graphite
_diffrn_radiation_source 'rotating anode'
_diffrn_radiation_type MoK\a
_diffrn_radiation_wavelength 0.71073
_diffrn_reflns_av_R_equivalents 0.0974
_diffrn_reflns_av_sigmaI/netI 0.0355
_diffrn_reflns_limit_h_max 22
_diffrn_reflns_limit_h_min -22
_diffrn_reflns_limit_k_max 22
_diffrn_reflns_limit_k_min -22
_diffrn_reflns_limit_l_max 56
_diffrn_reflns_limit_l_min -56
_diffrn_reflns_number 204945
_diffrn_reflns_theta_full 22.48
_diffrn_reflns_theta_max 22.48
_diffrn_reflns_theta_min 1.54
_exptl_absorpt_coefficient_mu 0.784
_exptl_absorpt_correction_T_max 0.9
_exptl_absorpt_correction_T_min 0.68
_exptl_absorpt_correction_type multi-scan
_exptl_absorpt_process_details SADABS
_exptl_crystal_colour orange
_exptl_crystal_density_diffrn 1.159
_exptl_crystal_density_method 'not measured'
_exptl_crystal_description block
_exptl_crystal_F_000 7296
_exptl_crystal_size_max 0.22
_exptl_crystal_size_mid 0.2
_exptl_crystal_size_min 0.14
_platon_squeeze_details ' ?'
_refine_diff_density_max 0.387
_refine_diff_density_min -0.394
_refine_diff_density_rms 0.065
_refine_ls_extinction_method none
_refine_ls_goodness_of_fit_ref 1.179
_refine_ls_hydrogen_treatment constr
_refine_ls_matrix_type full
_refine_ls_number_parameters 722
_refine_ls_number_reflns 8702
_refine_ls_number_restraints 0
_refine_ls_restrained_S_all 1.179
_refine_ls_R_factor_all 0.0746
_refine_ls_R_factor_gt 0.0538
_refine_ls_shift/su_max 0.001
_refine_ls_shift/su_mean 0.000
_refine_ls_structure_factor_coef Fsqd
_refine_ls_weighting_details 'calc w=1/[\s^2^(Fo^2^)+(0.0502P)^2^+15.8981P] where P=(Fo^2^+2Fc^2^)/3'
_refine_ls_weighting_scheme calc
_refine_ls_wR_factor_gt 0.1105
_refine_ls_wR_factor_ref 0.1185
_reflns_number_gt 7387
_reflns_number_total 8702
_reflns_threshold_expression I>2\s(I)
_cod_data_source_file c3cy20665c.txt
_cod_data_source_block s3343a
_cod_database_code 1556383

loop_
_symmetry_equiv_pos_as_xyz
'x, y, z'
'-y, x-y, z'
'-x+y, -x, z'
'y, x, -z+1/2'
'-x, -x+y, -z+1/2'
'x-y, -y, -z+1/2'
'-x, -y, -z'
'y, -x+y, -z'
'x-y, x, -z'
'-y, -x, z-1/2'
'x, x-y, z-1/2'
'-x+y, y, z-1/2'

loop_
_atom_site_label
_atom_site_type_symbol
_atom_site_fract_x
_atom_site_fract_y
_atom_site_fract_z
_atom_site_U_iso_or_equiv
_atom_site_adp_type
_atom_site_occupancy
_atom_site_symmetry_multiplicity
_atom_site_calc_flag
_atom_site_refinement_flags
Zn1 Zn 0.31766(3) 0.13041(3) 0.063704(9) 0.04162(16) Uani 1 1 d .
P1 P 0.0000 0.0000 0.06459(4) 0.0423(5) Uani 1 3 d S
O1 O 0.29061(18) 0.03115(16) 0.07488(6) 0.0571(9) Uani 1 1 d .
O2 O 0.37079(16) 0.12938(15) 0.03333(6) 0.0460(7) Uani 1 1 d .
N1 N 0.21845(18) 0.11599(18) 0.04692(6) 0.0397(9) Uani 1 1 d .
N2 N 0.29275(19) 0.1530(2) 0.09973(7) 0.0445(9) Uani 1 1 d .
N3 N 0.37873(19) 0.24509(18) 0.06421(6) 0.0374(8) Uani 1 1 d .
C1 C 0.0868(2) 0.0667(2) 0.04862(7) 0.0382(10) Uani 1 1 d .
C2 C 0.0921(2) 0.1126(2) 0.02898(8) 0.0463(11) Uani 1 1 d .
H2 H 0.0490 0.1117 0.0226 0.056 Uiso 1 1 calc R
C3 C 0.1605(2) 0.1598(2) 0.01861(8) 0.0451(11) Uani 1 1 d .
H3 H 0.1650 0.1924 0.0053 0.054 Uiso 1 1 calc R
C4 C 0.2224(2) 0.1595(2) 0.02769(8) 0.0407(11) Uani 1 1 d .
H4 H 0.2690 0.1910 0.0201 0.049 Uiso 1 1 calc R
C5 C 0.1520(2) 0.0714(2) 0.05696(7) 0.0411(11) Uani 1 1 d .
H5 H 0.1491 0.0408 0.0707 0.049 Uiso 1 1 calc R
C6 C 0.3164(2) 0.2287(2) 0.10358(8) 0.0433(11) Uani 1 1 d .
C7 C 0.3618(2) 0.2775(2) 0.08467(8) 0.0393(11) Uani 1 1 d .
C8 C 0.3862(2) 0.3530(2) 0.08715(8) 0.0444(11) Uani 1 1 d .
H8 H 0.4159 0.3862 0.0742 0.053 Uiso 1 1 calc R
C9 C 0.3680(3) 0.3802(3) 0.10807(9) 0.0497(12) Uani 1 1 d .
H9 H 0.3859 0.4318 0.1097 0.060 Uiso 1 1 calc R
C10 C 0.3235(3) 0.3319(3) 0.12672(9) 0.0520(12) Uani 1 1 d .
H10 H 0.3109 0.3503 0.1412 0.062 Uiso 1 1 calc R
C11 C 0.2976(2) 0.2574(3) 0.12430(9) 0.0507(12) Uani 1 1 d .
H11 H 0.2661 0.2246 0.1370 0.061 Uiso 1 1 calc R
C12 C 0.2555(2) 0.1021(3) 0.11641(9) 0.0515(12) Uani 1 1 d .
H12 H 0.2452 0.1177 0.1320 0.062 Uiso 1 1 calc R
C13 C 0.2283(3) 0.0240(3) 0.11338(9) 0.0527(13) Uani 1 1 d .
C14 C 0.1809(3) -0.0213(3) 0.13291(10) 0.0733(16) Uani 1 1 d .
H14 H 0.1704 0.0006 0.1469 0.088 Uiso 1 1 calc R
C15 C 0.1503(3) -0.0964(3) 0.13174(12) 0.0807(18) Uani 1 1 d .
H15 H 0.1183 -0.1269 0.1448 0.097 Uiso 1 1 calc R
C16 C 0.1662(3) -0.1275(3) 0.11127(11) 0.0775(17) Uani 1 1 d .
H16 H 0.1434 -0.1799 0.1107 0.093 Uiso 1 1 calc R
C17 C 0.2126(3) -0.0880(3) 0.09190(10) 0.0606(14) Uani 1 1 d .
C18 C 0.2456(3) -0.0078(3) 0.09268(9) 0.0538(13) Uani 1 1 d .
C19 C 0.4284(2) 0.2845(2) 0.04761(8) 0.0405(11) Uani 1 1 d .
H19 H 0.4524 0.3366 0.0498 0.049 Uiso 1 1 calc R
C20 C 0.4517(2) 0.2586(2) 0.02620(8) 0.0382(10) Uani 1 1 d .
C21 C 0.4234(2) 0.1817(2) 0.02039(8) 0.0395(11) Uani 1 1 d .
C22 C 0.4562(2) 0.1638(2) -0.00045(8) 0.0439(11) Uani 1 1 d .
C23 C 0.5114(3) 0.2207(3) -0.01391(9) 0.0543(13) Uani 1 1 d .
H23 H 0.5327 0.2086 -0.0276 0.065 Uiso 1 1 calc R
C24 C 0.5382(3) 0.2956(3) -0.00864(9) 0.0578(13) Uani 1 1 d .
H24 H 0.5761 0.3330 -0.0187 0.069 Uiso 1 1 calc R
C25 C 0.5090(2) 0.3140(2) 0.01127(9) 0.0502(12) Uani 1 1 d .
H25 H 0.5273 0.3647 0.0152 0.060 Uiso 1 1 calc R
C26 C 0.2290(4) -0.1248(3) 0.06976(10) 0.0730(17) Uani 1 1 d .
C27 C 0.3109(4) -0.0996(3) 0.06839(11) 0.0825(18) Uani 1 1 d .
H27A H 0.3394 -0.0457 0.0665 0.124 Uiso 1 1 calc R
H27B H 0.3202 -0.1229 0.0538 0.124 Uiso 1 1 calc R
H27C H 0.3261 -0.1140 0.0839 0.124 Uiso 1 1 calc R
C28 C 0.2027(4) -0.1062(3) 0.04467(10) 0.090(2) Uani 1 1 d .
H28A H 0.2331 -0.0532 0.0411 0.134 Uiso 1 1 calc R
H28B H 0.1508 -0.1193 0.0463 0.134 Uiso 1 1 calc R
H28C H 0.2077 -0.1345 0.0308 0.134 Uiso 1 1 calc R
C29 C 0.1853(4) -0.2104(3) 0.07271(11) 0.107(2) Uani 1 1 d .
H29A H 0.1903 -0.2334 0.0572 0.160 Uiso 1 1 calc R
H29B H 0.1330 -0.2271 0.0757 0.160 Uiso 1 1 calc R
H29C H 0.2053 -0.2247 0.0870 0.160 Uiso 1 1 calc R
C30 C 0.4296(2) 0.0825(2) -0.00686(9) 0.0486(12) Uani 1 1 d .
C31 C 0.4725(3) 0.0754(3) -0.02935(9) 0.0588(13) Uani 1 1 d .
H31A H 0.4643 0.0978 -0.0444 0.088 Uiso 1 1 calc R
H31B H 0.4550 0.0230 -0.0326 0.088 Uiso 1 1 calc R
H31C H 0.5255 0.1009 -0.0254 0.088 Uiso 1 1 calc R
C32 C 0.4408(3) 0.0430(2) 0.01599(9) 0.0544(13) Uani 1 1 d .
H32A H 0.4936 0.0671 0.0202 0.082 Uiso 1 1 calc R
H32B H 0.4227 -0.0090 0.0118 0.082 Uiso 1 1 calc R
H32C H 0.4132 0.0458 0.0305 0.082 Uiso 1 1 calc R
C33 C 0.3472(3) 0.0415(2) -0.01374(9) 0.0595(14) Uani 1 1 d .
H33A H 0.3183 0.0419 0.0008 0.089 Uiso 1 1 calc R
H33B H 0.3317 -0.0097 -0.0183 0.089 Uiso 1 1 calc R
H33C H 0.3391 0.0662 -0.0281 0.089 Uiso 1 1 calc R
Zn2 Zn 0.49323(2) 0.40640(2) 0.157649(8) 0.03040(14) Uani 1 1 d .
P2 P 0.6667 0.3333 0.22641(3) 0.0304(4) Uani 1 3 d S
O3 O 0.42090(14) 0.31669(14) 0.17585(5) 0.0374(7) Uani 1 1 d .
O4 O 0.45485(14) 0.47001(15) 0.16918(5) 0.0380(7) Uani 1 1 d .
N4 N 0.57960(17) 0.43703(17) 0.18412(5) 0.0305(8) Uani 1 1 d .
N5 N 0.50678(17) 0.34098(18) 0.13121(5) 0.0294(8) Uani 1 1 d .
N6 N 0.54737(17) 0.48347(18) 0.12849(5) 0.0321(8) Uani 1 1 d .
C34 C 0.6479(2) 0.4016(2) 0.21179(7) 0.0276(9) Uani 1 1 d .
C35 C 0.5973(2) 0.3872(2) 0.19264(7) 0.0300(9) Uani 1 1 d .
H35 H 0.5738 0.3395 0.1851 0.036 Uiso 1 1 calc R
C36 C 0.6130(2) 0.5040(2) 0.19478(7) 0.0364(10) Uani 1 1 d .
H36 H 0.6004 0.5395 0.1891 0.044 Uiso 1 1 calc R
C37 C 0.6651(2) 0.5239(2) 0.21383(8) 0.0412(11) Uani 1 1 d .
H37 H 0.6885 0.5722 0.2208 0.049 Uiso 1 1 calc R
C38 C 0.6822(2) 0.4722(2) 0.22232(7) 0.0351(10) Uani 1 1 d .
H38 H 0.7175 0.4846 0.2355 0.042 Uiso 1 1 calc R
C39 C 0.5496(2) 0.3804(2) 0.10981(7) 0.0301(9) Uani 1 1 d .
C40 C 0.5686(2) 0.3487(2) 0.09016(7) 0.0389(10) Uani 1 1 d .
H40 H 0.5539 0.2976 0.0908 0.047 Uiso 1 1 calc R
C41 C 0.6085(2) 0.3908(3) 0.06971(7) 0.0422(11) Uani 1 1 d .
H41 H 0.6205 0.3684 0.0563 0.051 Uiso 1 1 calc R
C42 C 0.6312(2) 0.4651(3) 0.06866(8) 0.0427(11) Uani 1 1 d .
H42 H 0.6593 0.4938 0.0546 0.051 Uiso 1 1 calc R
C43 C 0.6135(2) 0.4976(2) 0.08775(7) 0.0407(11) Uani 1 1 d .
H43 H 0.6293 0.5489 0.0869 0.049 Uiso 1 1 calc R
C44 C 0.5723(2) 0.4563(2) 0.10849(7) 0.0310(10) Uani 1 1 d .
C45 C 0.4761(2) 0.2696(2) 0.13275(7) 0.0339(10) Uani 1 1 d .
H45 H 0.4876 0.2458 0.1196 0.041 Uiso 1 1 calc R
C46 C 0.4265(2) 0.2223(2) 0.15214(7) 0.0317(9) Uani 1 1 d .
C47 C 0.3989(2) 0.2472(2) 0.17216(7) 0.0324(10) Uani 1 1 d .
C48 C 0.3430(2) 0.1926(2) 0.18854(7) 0.0362(10) Uani 1 1 d .
C49 C 0.3206(2) 0.1194(2) 0.18418(8) 0.0452(11) Uani 1 1 d .
H49 H 0.2836 0.0834 0.1949 0.054 Uiso 1 1 calc R
C50 C 0.3491(2) 0.0949(2) 0.16496(8) 0.0448(11) Uani 1 1 d .
H50 H 0.3325 0.0437 0.1629 0.054 Uiso 1 1 calc R
C51 C 0.4012(2) 0.1461(2) 0.14925(8) 0.0405(11) Uani 1 1 d .
H51 H 0.4208 0.1302 0.1361 0.049 Uiso 1 1 calc R
C52 C 0.5614(2) 0.5509(2) 0.12905(7) 0.0403(11) Uani 1 1 d .
H52 H 0.5921 0.5827 0.1160 0.048 Uiso 1 1 calc R
C53 C 0.5351(2) 0.5827(2) 0.14742(8) 0.0419(11) Uani 1 1 d .
C54 C 0.5634(3) 0.6603(3) 0.14526(9) 0.0619(14) Uani 1 1 d .
H54 H 0.5987 0.6880 0.1326 0.074 Uiso 1 1 calc R
C55 C 0.5397(3) 0.6947(3) 0.16145(10) 0.0769(17) Uani 1 1 d .
H55 H 0.5593 0.7467 0.1603 0.092 Uiso 1 1 calc R
C56 C 0.4866(3) 0.6536(3) 0.17982(10) 0.0657(15) Uani 1 1 d .
H56 H 0.4700 0.6788 0.1906 0.079 Uiso 1 1 calc R
C57 C 0.4570(2) 0.5784(2) 0.18305(8) 0.0436(11) Uani 1 1 d .
C58 C 0.4817(2) 0.5408(2) 0.16642(7) 0.0368(10) Uani 1 1 d .
C59 C 0.3106(2) 0.2168(2) 0.21010(8) 0.0458(11) Uani 1 1 d .
C60 C 0.3728(3) 0.2660(3) 0.22866(8) 0.0567(13) Uani 1 1 d .
H60A H 0.3950 0.2381 0.2356 0.085 Uiso 1 1 calc R
H60B H 0.3522 0.2816 0.2424 0.085 Uiso 1 1 calc R
H60C H 0.4107 0.3098 0.2198 0.085 Uiso 1 1 calc R
C61 C 0.2509(3) 0.1500(3) 0.22466(9) 0.0661(15) Uani 1 1 d .
H61A H 0.2726 0.1219 0.2319 0.099 Uiso 1 1 calc R
H61B H 0.2108 0.1182 0.2131 0.099 Uiso 1 1 calc R
H61C H 0.2313 0.1673 0.2382 0.099 Uiso 1 1 calc R
C62 C 0.2737(3) 0.2591(3) 0.19945(9) 0.0585(13) Uani 1 1 d .
H62A H 0.2544 0.2754 0.2134 0.088 Uiso 1 1 calc R
H62B H 0.2330 0.2266 0.1882 0.088 Uiso 1 1 calc R
H62C H 0.3103 0.3024 0.1900 0.088 Uiso 1 1 calc R
C63 C 0.4011(3) 0.5347(2) 0.20415(8) 0.0497(12) Uani 1 1 d .
C64 C 0.3801(3) 0.5841(3) 0.21910(10) 0.0745(16) Uani 1 1 d .
H64A H 0.3591 0.6057 0.2076 0.112 Uiso 1 1 calc R
H64B H 0.4243 0.6238 0.2273 0.112 Uiso 1 1 calc R
H64C H 0.3434 0.5545 0.2320 0.112 Uiso 1 1 calc R
C65 C 0.4352(3) 0.5033(3) 0.22250(8) 0.0618(14) Uani 1 1 d .
H65A H 0.3996 0.4758 0.2359 0.093 Uiso 1 1 calc R
H65B H 0.4802 0.5440 0.2299 0.093 Uiso 1 1 calc R
H65C H 0.4476 0.4701 0.2134 0.093 Uiso 1 1 calc R
C66 C 0.3296(3) 0.4724(3) 0.19292(10) 0.0644(14) Uani 1 1 d .
H66A H 0.3074 0.4934 0.1817 0.097 Uiso 1 1 calc R
H66B H 0.2950 0.4448 0.2066 0.097 Uiso 1 1 calc R
H66C H 0.3406 0.4390 0.1832 0.097 Uiso 1 1 calc R

loop_
_atom_site_aniso_label
_atom_site_aniso_U_11
_atom_site_aniso_U_22
_atom_site_aniso_U_33
_atom_site_aniso_U_23
_atom_site_aniso_U_13
_atom_site_aniso_U_12
Zn1 0.0411(3) 0.0319(3) 0.0487(3) -0.0026(2) -0.0127(2) 0.0159(2)
P1 0.0439(8) 0.0439(8) 0.0392(11) 0.000 0.000 0.0219(4)
O1 0.071(2) 0.0351(18) 0.058(2) 0.0058(16) -0.0005(18) 0.0210(17)
O2 0.0446(19) 0.0322(17) 0.060(2) -0.0052(15) -0.0054(16) 0.0180(16)
N1 0.037(2) 0.036(2) 0.043(2) -0.0043(18) -0.0083(17) 0.0162(19)
N2 0.045(2) 0.038(2) 0.047(2) -0.0032(19) -0.0138(19) 0.0178(19)
N3 0.038(2) 0.032(2) 0.044(2) -0.0035(18) -0.0128(18) 0.0186(18)
C1 0.039(3) 0.041(3) 0.036(2) -0.006(2) -0.007(2) 0.021(2)
C2 0.042(3) 0.052(3) 0.045(3) -0.004(2) -0.010(2) 0.023(2)
C3 0.042(3) 0.049(3) 0.038(3) 0.003(2) -0.004(2) 0.018(2)
C4 0.035(3) 0.040(3) 0.039(3) -0.007(2) -0.008(2) 0.013(2)
C5 0.049(3) 0.034(3) 0.035(2) -0.003(2) -0.009(2) 0.016(2)
C6 0.043(3) 0.048(3) 0.041(3) -0.011(2) -0.016(2) 0.025(2)
C7 0.039(3) 0.042(3) 0.042(3) -0.009(2) -0.016(2) 0.024(2)
C8 0.051(3) 0.043(3) 0.046(3) -0.007(2) -0.016(2) 0.028(2)
C9 0.054(3) 0.048(3) 0.055(3) -0.015(3) -0.021(3) 0.031(3)
C10 0.052(3) 0.065(4) 0.050(3) -0.017(3) -0.015(3) 0.037(3)
C11 0.046(3) 0.056(3) 0.049(3) 0.000(2) -0.009(2) 0.024(3)
C12 0.049(3) 0.055(3) 0.046(3) -0.002(3) -0.013(2) 0.023(3)
C13 0.047(3) 0.043(3) 0.053(3) 0.013(3) -0.010(2) 0.011(2)
C14 0.064(4) 0.066(4) 0.069(4) 0.006(3) -0.004(3) 0.017(3)
C15 0.078(4) 0.057(4) 0.077(4) 0.019(3) 0.008(3) 0.011(3)
C16 0.079(4) 0.043(3) 0.078(4) 0.002(3) -0.018(3) 0.007(3)
C17 0.066(3) 0.036(3) 0.059(3) 0.007(3) -0.021(3) 0.010(3)
C18 0.052(3) 0.051(3) 0.048(3) -0.001(3) -0.019(3) 0.018(3)
C19 0.039(3) 0.032(2) 0.052(3) -0.004(2) -0.016(2) 0.019(2)
C20 0.042(3) 0.034(3) 0.041(3) -0.003(2) -0.009(2) 0.021(2)
C21 0.033(3) 0.031(3) 0.053(3) -0.004(2) -0.016(2) 0.016(2)
C22 0.042(3) 0.044(3) 0.053(3) -0.010(2) -0.013(2) 0.027(2)
C23 0.049(3) 0.057(3) 0.058(3) -0.012(3) -0.002(3) 0.027(3)
C24 0.056(3) 0.042(3) 0.063(3) -0.006(3) 0.002(3) 0.016(3)
C25 0.054(3) 0.032(3) 0.059(3) -0.006(2) -0.005(3) 0.018(2)
C26 0.110(5) 0.034(3) 0.054(3) -0.001(2) -0.016(3) 0.020(3)
C27 0.115(5) 0.061(4) 0.074(4) -0.001(3) -0.007(4) 0.045(4)
C28 0.126(5) 0.056(4) 0.061(4) -0.008(3) -0.033(4) 0.026(4)
C29 0.166(7) 0.037(3) 0.087(4) 0.000(3) -0.007(4) 0.028(4)
C30 0.054(3) 0.044(3) 0.057(3) -0.011(2) -0.020(2) 0.030(2)
C31 0.069(3) 0.056(3) 0.065(3) -0.017(3) -0.016(3) 0.041(3)
C32 0.061(3) 0.040(3) 0.072(3) -0.013(2) -0.017(3) 0.032(3)
C33 0.060(3) 0.048(3) 0.074(3) -0.020(3) -0.029(3) 0.030(3)
Zn2 0.0345(3) 0.0331(3) 0.0271(3) -0.0024(2) 0.0000(2) 0.0195(2)
P2 0.0326(6) 0.0326(6) 0.0258(10) 0.000 0.000 0.0163(3)
O3 0.0417(17) 0.0347(17) 0.0359(16) -0.0033(13) 0.0065(13) 0.0191(14)
O4 0.0419(17) 0.0381(18) 0.0405(17) -0.0014(13) 0.0032(13) 0.0249(15)
N4 0.0332(19) 0.030(2) 0.0293(18) -0.0043(16) -0.0007(15) 0.0164(17)
N5 0.0295(19) 0.033(2) 0.0280(18) -0.0034(15) -0.0006(15) 0.0173(16)
N6 0.039(2) 0.034(2) 0.0286(18) -0.0002(15) -0.0027(15) 0.0215(17)
C34 0.031(2) 0.033(2) 0.021(2) 0.0001(17) 0.0038(18) 0.0168(19)
C35 0.033(2) 0.029(2) 0.028(2) -0.0038(18) 0.0017(19) 0.016(2)
C36 0.040(3) 0.034(3) 0.038(2) 0.004(2) 0.005(2) 0.021(2)
C37 0.048(3) 0.032(2) 0.038(3) -0.006(2) -0.010(2) 0.016(2)
C38 0.036(2) 0.036(3) 0.029(2) -0.0041(19) -0.0113(19) 0.015(2)
C39 0.026(2) 0.044(3) 0.024(2) -0.0036(19) -0.0044(18) 0.020(2)
C40 0.038(3) 0.045(3) 0.034(2) -0.007(2) 0.002(2) 0.021(2)
C41 0.037(3) 0.065(3) 0.030(2) -0.009(2) 0.002(2) 0.029(2)
C42 0.038(3) 0.062(3) 0.032(2) 0.011(2) 0.005(2) 0.027(2)
C43 0.043(3) 0.047(3) 0.037(3) 0.004(2) 0.005(2) 0.027(2)
C44 0.030(2) 0.042(3) 0.025(2) -0.0034(19) -0.0047(18) 0.021(2)
C45 0.035(2) 0.041(3) 0.034(2) -0.012(2) -0.008(2) 0.024(2)
C46 0.032(2) 0.037(3) 0.029(2) -0.0020(19) -0.0023(19) 0.019(2)
C47 0.030(2) 0.037(3) 0.032(2) -0.004(2) -0.0051(19) 0.018(2)
C48 0.034(2) 0.036(3) 0.036(2) 0.002(2) 0.000(2) 0.016(2)
C49 0.039(3) 0.044(3) 0.043(3) 0.007(2) 0.003(2) 0.013(2)
C50 0.057(3) 0.027(2) 0.046(3) -0.002(2) -0.005(2) 0.018(2)
C51 0.051(3) 0.041(3) 0.036(2) -0.005(2) -0.003(2) 0.028(2)
C52 0.050(3) 0.040(3) 0.032(2) 0.005(2) 0.001(2) 0.023(2)
C53 0.053(3) 0.038(3) 0.040(3) -0.004(2) 0.001(2) 0.027(2)
C54 0.084(4) 0.048(3) 0.055(3) 0.003(3) 0.017(3) 0.035(3)
C55 0.116(5) 0.041(3) 0.079(4) -0.002(3) 0.028(4) 0.042(3)
C56 0.089(4) 0.050(3) 0.069(4) -0.005(3) 0.020(3) 0.043(3)
C57 0.059(3) 0.039(3) 0.043(3) -0.006(2) -0.001(2) 0.032(2)
C58 0.043(3) 0.038(3) 0.038(2) -0.006(2) -0.004(2) 0.026(2)
C59 0.046(3) 0.050(3) 0.040(3) 0.004(2) 0.012(2) 0.023(2)
C60 0.067(3) 0.070(3) 0.038(3) -0.010(2) 0.004(2) 0.037(3)
C61 0.068(4) 0.066(3) 0.057(3) 0.013(3) 0.030(3) 0.028(3)
C62 0.049(3) 0.074(4) 0.063(3) 0.007(3) 0.017(2) 0.038(3)
C63 0.053(3) 0.048(3) 0.052(3) -0.012(2) 0.008(2) 0.028(3)
C64 0.084(4) 0.068(4) 0.076(4) -0.017(3) 0.021(3) 0.042(3)
C65 0.067(3) 0.076(4) 0.041(3) 0.008(3) 0.012(3) 0.035(3)
C66 0.045(3) 0.063(3) 0.088(4) -0.013(3) 0.010(3) 0.029(3)

loop_
_atom_type_symbol
_atom_type_description
_atom_type_scat_dispersion_real
_atom_type_scat_dispersion_imag
_atom_type_scat_source
C C 0.0033 0.0016 'International Tables Vol C Tables 4.2.6.8 and 6.1.1.4'
H H 0.0000 0.0000 'International Tables Vol C Tables 4.2.6.8 and 6.1.1.4'
N N 0.0061 0.0033 'International Tables Vol C Tables 4.2.6.8 and 6.1.1.4'
O O 0.0106 0.0060 'International Tables Vol C Tables 4.2.6.8 and 6.1.1.4'
P P 0.1023 0.0942 'International Tables Vol C Tables 4.2.6.8 and 6.1.1.4'
Zn Zn 0.2839 1.4301 'International Tables Vol C Tables 4.2.6.8 and 6.1.1.4'

loop_
_geom_angle_atom_site_label_1
_geom_angle_atom_site_label_2
_geom_angle_atom_site_label_3
_geom_angle
_geom_angle_site_symmetry_1
_geom_angle_site_symmetry_3
O1 Zn1 O2 95.89(13) . .
O1 Zn1 N3 155.18(13) . .
O2 Zn1 N3 89.92(13) . .
O1 Zn1 N2 89.41(14) . .
O2 Zn1 N2 163.05(13) . .
N3 Zn1 N2 78.87(14) . .
O1 Zn1 N1 103.42(13) . .
O2 Zn1 N1 99.85(12) . .
N3 Zn1 N1 99.29(13) . .
N2 Zn1 N1 94.53(13) . .
C1 P1 C1 100.69(16) 2 .
C1 P1 C1 100.69(16) 2 3
C1 P1 C1 100.70(16) . 3
C18 O1 Zn1 128.7(3) . .
C21 O2 Zn1 132.3(3) . .
C5 N1 C4 117.7(4) . .
C5 N1 Zn1 122.0(3) . .
C4 N1 Zn1 119.7(3) . .
C12 N2 C6 123.2(4) . .
C12 N2 Zn1 123.4(3) . .
C6 N2 Zn1 113.3(3) . .
C19 N3 C7 122.0(4) . .
C19 N3 Zn1 124.0(3) . .
C7 N3 Zn1 114.0(3) . .
C2 C1 C5 117.1(4) . .
C2 C1 P1 125.2(3) . .
C5 C1 P1 117.7(3) . .
C3 C2 C1 119.4(4) . .
C3 C2 H2 120.3 . .
C1 C2 H2 120.3 . .
C2 C3 C4 119.6(4) . .
C2 C3 H3 120.2 . .
C4 C3 H3 120.2 . .
N1 C4 C3 121.9(4) . .
N1 C4 H4 119.1 . .
C3 C4 H4 119.1 . .
N1 C5 C1 124.3(4) . .
N1 C5 H5 117.9 . .
C1 C5 H5 117.9 . .
C11 C6 C7 118.8(4) . .
C11 C6 N2 125.2(4) . .
C7 C6 N2 116.1(4) . .
C8 C7 C6 119.0(4) . .
C8 C7 N3 125.0(4) . .
C6 C7 N3 116.0(4) . .
C9 C8 C7 121.1(4) . .
C9 C8 H8 119.4 . .
C7 C8 H8 119.4 . .
C8 C9 C10 119.7(4) . .
C8 C9 H9 120.1 . .
C10 C9 H9 120.1 . .
C11 C10 C9 119.9(4) . .
C11 C10 H10 120.1 . .
C9 C10 H10 120.1 . .
C10 C11 C6 121.5(5) . .
C10 C11 H11 119.2 . .
C6 C11 H11 119.2 . .
N2 C12 C13 125.8(4) . .
N2 C12 H12 117.1 . .
C13 C12 H12 117.1 . .
C14 C13 C18 120.5(5) . .
C14 C13 C12 114.9(5) . .
C18 C13 C12 124.6(4) . .
C15 C14 C13 120.2(6) . .
C15 C14 H14 119.9 . .
C13 C14 H14 119.9 . .
C14 C15 C16 119.2(5) . .
C14 C15 H15 120.4 . .
C16 C15 H15 120.4 . .
C17 C16 C15 124.5(5) . .
C17 C16 H16 117.8 . .
C15 C16 H16 117.8 . .
C16 C17 C18 117.2(5) . .
C16 C17 C26 122.7(5) . .
C18 C17 C26 120.2(5) . .
O1 C18 C13 122.9(4) . .
O1 C18 C17 118.7(5) . .
C13 C18 C17 118.4(5) . .
N3 C19 C20 127.6(4) . .
N3 C19 H19 116.2 . .
C20 C19 H19 116.2 . .
C25 C20 C21 119.9(4) . .
C25 C20 C19 116.0(4) . .
C21 C20 C19 124.0(4) . .
O2 C21 C20 122.0(4) . .
O2 C21 C22 120.0(4) . .
C20 C21 C22 117.9(4) . .
C23 C22 C21 118.5(4) . .
C23 C22 C30 121.7(4) . .
C21 C22 C30 119.9(4) . .
C22 C23 C24 123.9(5) . .
C22 C23 H23 118.1 . .
C24 C23 H23 118.1 . .
C25 C24 C23 118.8(5) . .
C25 C24 H24 120.6 . .
C23 C24 H24 120.6 . .
C24 C25 C20 121.0(4) . .
C24 C25 H25 119.5 . .
C20 C25 H25 119.5 . .
C27 C26 C17 111.0(4) . .
C27 C26 C29 108.3(5) . .
C17 C26 C29 110.5(5) . .
C27 C26 C28 110.4(5) . .
C17 C26 C28 109.5(5) . .
C29 C26 C28 107.1(4) . .
C26 C27 H27A 109.5 . .
C26 C27 H27B 109.5 . .
H27A C27 H27B 109.5 . .
C26 C27 H27C 109.5 . .
H27A C27 H27C 109.5 . .
H27B C27 H27C 109.5 . .
C26 C28 H28A 109.5 . .
C26 C28 H28B 109.5 . .
H28A C28 H28B 109.5 . .
C26 C28 H28C 109.5 . .
H28A C28 H28C 109.5 . .
H28B C28 H28C 109.5 . .
C26 C29 H29A 109.5 . .
C26 C29 H29B 109.5 . .
H29A C29 H29B 109.5 . .
C26 C29 H29C 109.5 . .
H29A C29 H29C 109.5 . .
H29B C29 H29C 109.5 . .
C33 C30 C22 110.6(3) . .
C33 C30 C31 107.8(4) . .
C22 C30 C31 111.7(4) . .
C33 C30 C32 108.4(4) . .
C22 C30 C32 110.4(3) . .
C31 C30 C32 107.7(4) . .
C30 C31 H31A 109.5 . .
C30 C31 H31B 109.5 . .
H31A C31 H31B 109.5 . .
C30 C31 H31C 109.5 . .
H31A C31 H31C 109.5 . .
H31B C31 H31C 109.5 . .
C30 C32 H32A 109.5 . .
C30 C32 H32B 109.5 . .
H32A C32 H32B 109.5 . .
C30 C32 H32C 109.5 . .
H32A C32 H32C 109.5 . .
H32B C32 H32C 109.5 . .
C30 C33 H33A 109.5 . .
C30 C33 H33B 109.5 . .
H33A C33 H33B 109.5 . .
C30 C33 H33C 109.5 . .
H33A C33 H33C 109.5 . .
H33B C33 H33C 109.5 . .
O4 Zn2 O3 96.47(11) . .
O4 Zn2 N5 153.37(11) . .
O3 Zn2 N5 89.81(11) . .
O4 Zn2 N6 87.49(12) . .
O3 Zn2 N6 161.42(11) . .
N5 Zn2 N6 79.02(12) . .
O4 Zn2 N4 99.43(11) . .
O3 Zn2 N4 95.45(11) . .
N5 Zn2 N4 105.71(12) . .
N6 Zn2 N4 101.82(12) . .
C34 P2 C34 103.31(14) . 3_665
C34 P2 C34 103.31(14) . 2_655
C34 P2 C34 103.30(14) 3_665 2_655
C47 O3 Zn2 131.5(2) . .
C58 O4 Zn2 130.1(2) . .
C36 N4 C35 117.8(3) . .
C36 N4 Zn2 121.1(3) . .
C35 N4 Zn2 120.8(2) . .
C45 N5 C39 121.4(3) . .
C45 N5 Zn2 124.3(3) . .
C39 N5 Zn2 114.2(2) . .
C52 N6 C44 121.8(3) . .
C52 N6 Zn2 124.1(3) . .
C44 N6 Zn2 114.0(2) . .
C35 C34 C38 117.1(3) . .
C35 C34 P2 125.4(3) . .
C38 C34 P2 117.3(3) . .
N4 C35 C34 123.6(3) . .
N4 C35 H35 118.2 . .
C34 C35 H35 118.2 . .
N4 C36 C37 122.7(4) . .
N4 C36 H36 118.6 . .
C37 C36 H36 118.6 . .
C38 C37 C36 118.5(4) . .
C38 C37 H37 120.7 . .
C36 C37 H37 120.7 . .
C37 C38 C34 120.2(4) . .
C37 C38 H38 119.9 . .
C34 C38 H38 119.9 . .
C40 C39 C44 118.8(4) . .
C40 C39 N5 124.4(4) . .
C44 C39 N5 116.7(3) . .
C41 C40 C39 120.5(4) . .
C41 C40 H40 119.8 . .
C39 C40 H40 119.8 . .
C42 C41 C40 120.4(4) . .
C42 C41 H41 119.8 . .
C40 C41 H41 119.8 . .
C43 C42 C41 120.2(4) . .
C43 C42 H42 119.9 . .
C41 C42 H42 119.9 . .
C42 C43 C44 120.7(4) . .
C42 C43 H43 119.6 . .
C44 C43 H43 119.6 . .
C43 C44 C39 119.3(4) . .
C43 C44 N6 125.3(4) . .
C39 C44 N6 115.3(3) . .
N5 C45 C46 127.1(4) . .
N5 C45 H45 116.4 . .
C46 C45 H45 116.4 . .
C51 C46 C47 120.0(4) . .
C51 C46 C45 115.5(3) . .
C47 C46 C45 124.4(4) . .
O3 C47 C46 122.6(4) . .
O3 C47 C48 119.0(3) . .
C46 C47 C48 118.4(4) . .
C49 C48 C47 117.8(4) . .
C49 C48 C59 122.0(4) . .
C47 C48 C59 120.2(4) . .
C48 C49 C50 124.0(4) . .
C48 C49 H49 118.0 . .
C50 C49 H49 118.0 . .
C51 C50 C49 118.4(4) . .
C51 C50 H50 120.8 . .
C49 C50 H50 120.8 . .
C50 C51 C46 121.4(4) . .
C50 C51 H51 119.3 . .
C46 C51 H51 119.3 . .
N6 C52 C53 126.3(4) . .
N6 C52 H52 116.8 . .
C53 C52 H52 116.8 . .
C54 C53 C58 120.3(4) . .
C54 C53 C52 115.8(4) . .
C58 C53 C52 123.8(4) . .
C55 C54 C53 119.8(5) . .
C55 C54 H54 120.1 . .
C53 C54 H54 120.1 . .
C54 C55 C56 120.0(5) . .
C54 C55 H55 120.0 . .
C56 C55 H55 120.0 . .
C57 C56 C55 123.3(4) . .
C57 C56 H56 118.4 . .
C55 C56 H56 118.4 . .
C56 C57 C58 117.8(4) . .
C56 C57 C63 122.5(4) . .
C58 C57 C63 119.6(4) . .
O4 C58 C53 122.4(3) . .
O4 C58 C57 118.8(4) . .
C53 C58 C57 118.7(4) . .
C61 C59 C48 111.5(4) . .
C61 C59 C62 107.1(4) . .
C48 C59 C62 110.1(3) . .
C61 C59 C60 108.4(4) . .
C48 C59 C60 109.4(3) . .
C62 C59 C60 110.3(4) . .
C59 C60 H60A 109.5 . .
C59 C60 H60B 109.5 . .
H60A C60 H60B 109.5 . .
C59 C60 H60C 109.5 . .
H60A C60 H60C 109.5 . .
H60B C60 H60C 109.5 . .
C59 C61 H61A 109.5 . .
C59 C61 H61B 109.5 . .
H61A C61 H61B 109.5 . .
C59 C61 H61C 109.5 . .
H61A C61 H61C 109.5 . .
H61B C61 H61C 109.5 . .
C59 C62 H62A 109.5 . .
C59 C62 H62B 109.5 . .
H62A C62 H62B 109.5 . .
C59 C62 H62C 109.5 . .
H62A C62 H62C 109.5 . .
H62B C62 H62C 109.5 . .
C66 C63 C64 106.7(4) . .
C66 C63 C65 110.4(4) . .
C64 C63 C65 108.1(4) . .
C66 C63 C57 110.4(4) . .
C64 C63 C57 111.4(4) . .
C65 C63 C57 109.7(4) . .
C63 C64 H64A 109.5 . .
C63 C64 H64B 109.5 . .
H64A C64 H64B 109.5 . .
C63 C64 H64C 109.5 . .
H64A C64 H64C 109.5 . .
H64B C64 H64C 109.5 . .
C63 C65 H65A 109.5 . .
C63 C65 H65B 109.5 . .
H65A C65 H65B 109.5 . .
C63 C65 H65C 109.5 . .
H65A C65 H65C 109.5 . .
H65B C65 H65C 109.5 . .
C63 C66 H66A 109.5 . .
C63 C66 H66B 109.5 . .
H66A C66 H66B 109.5 . .
C63 C66 H66C 109.5 . .
H66A C66 H66C 109.5 . .
H66B C66 H66C 109.5 . .

loop_
_geom_bond_atom_site_label_1
_geom_bond_atom_site_label_2
_geom_bond_distance
_geom_bond_site_symmetry_2
Zn1 O1 1.947(3) .
Zn1 O2 1.960(3) .
Zn1 N3 2.074(3) .
Zn1 N2 2.092(4) .
Zn1 N1 2.131(3) .
P1 C1 1.847(4) 2
P1 C1 1.847(4) .
P1 C1 1.847(4) 3
O1 C18 1.291(5) .
O2 C21 1.291(5) .
N1 C5 1.335(5) .
N1 C4 1.339(5) .
N2 C12 1.298(5) .
N2 C6 1.415(5) .
N3 C19 1.293(5) .
N3 C7 1.413(5) .
C1 C2 1.380(6) .
C1 C5 1.386(5) .
C2 C3 1.380(6) .
C2 H2 0.9500 .
C3 C4 1.380(6) .
C3 H3 0.9500 .
C4 H4 0.9500 .
C5 H5 0.9500 .
C6 C11 1.397(6) .
C6 C7 1.404(6) .
C7 C8 1.398(6) .
C8 C9 1.382(6) .
C8 H8 0.9500 .
C9 C10 1.385(6) .
C9 H9 0.9500 .
C10 C11 1.373(6) .
C10 H10 0.9500 .
C11 H11 0.9500 .
C12 C13 1.442(6) .
C12 H12 0.9500 .
C13 C14 1.417(7) .
C13 C18 1.419(7) .
C14 C15 1.365(7) .
C14 H14 0.9500 .
C15 C16 1.388(8) .
C15 H15 0.9500 .
C16 C17 1.368(7) .
C16 H16 0.9500 .
C17 C18 1.456(6) .
C17 C26 1.531(7) .
C19 C20 1.440(6) .
C19 H19 0.9500 .
C20 C25 1.417(6) .
C20 C21 1.440(5) .
C21 C22 1.443(6) .
C22 C23 1.370(6) .
C22 C30 1.537(6) .
C23 C24 1.400(6) .
C23 H23 0.9500 .
C24 C25 1.365(6) .
C24 H24 0.9500 .
C25 H25 0.9500 .
C26 C27 1.519(8) .
C26 C29 1.555(7) .
C26 C28 1.558(7) .
C27 H27A 0.9800 .
C27 H27B 0.9800 .
C27 H27C 0.9800 .
C28 H28A 0.9800 .
C28 H28B 0.9800 .
C28 H28C 0.9800 .
C29 H29A 0.9800 .
C29 H29B 0.9800 .
C29 H29C 0.9800 .
C30 C33 1.533(6) .
C30 C31 1.541(6) .
C30 C32 1.545(6) .
C31 H31A 0.9800 .
C31 H31B 0.9800 .
C31 H31C 0.9800 .
C32 H32A 0.9800 .
C32 H32B 0.9800 .
C32 H32C 0.9800 .
C33 H33A 0.9800 .
C33 H33B 0.9800 .
C33 H33C 0.9800 .
Zn2 O4 1.959(3) .
Zn2 O3 1.971(3) .
Zn2 N5 2.071(3) .
Zn2 N6 2.105(3) .
Zn2 N4 2.114(3) .
P2 C34 1.826(4) .
P2 C34 1.827(4) 3_665
P2 C34 1.827(4) 2_655
O3 C47 1.298(4) .
O4 C58 1.300(5) .
N4 C36 1.335(5) .
N4 C35 1.344(5) .
N5 C45 1.297(5) .
N5 C39 1.423(5) .
N6 C52 1.286(5) .
N6 C44 1.417(5) .
C34 C35 1.384(5) .
C34 C38 1.393(5) .
C35 H35 0.9500 .
C36 C37 1.386(5) .
C36 H36 0.9500 .
C37 C38 1.369(5) .
C37 H37 0.9500 .
C38 H38 0.9500 .
C39 C40 1.392(5) .
C39 C44 1.410(5) .
C40 C41 1.381(6) .
C40 H40 0.9500 .
C41 C42 1.377(6) .
C41 H41 0.9500 .
C42 C43 1.368(6) .
C42 H42 0.9500 .
C43 C44 1.395(5) .
C43 H43 0.9500 .
C45 C46 1.441(5) .
C45 H45 0.9500 .
C46 C51 1.412(5) .
C46 C47 1.422(5) .
C47 C48 1.443(5) .
C48 C49 1.375(6) .
C48 C59 1.534(6) .
C49 C50 1.398(6) .
C49 H49 0.9500 .
C50 C51 1.361(6) .
C50 H50 0.9500 .
C51 H51 0.9500 .
C52 C53 1.432(6) .
C52 H52 0.9500 .
C53 C54 1.424(6) .
C53 C58 1.429(6) .
C54 C55 1.359(6) .
C54 H54 0.9500 .
C55 C56 1.401(7) .
C55 H55 0.9500 .
C56 C57 1.381(6) .
C56 H56 0.9500 .
C57 C58 1.435(5) .
C57 C63 1.541(6) .
C59 C61 1.533(6) .
C59 C62 1.539(6) .
C59 C60 1.540(6) .
C60 H60A 0.9800 .
C60 H60B 0.9800 .
C60 H60C 0.9800 .
C61 H61A 0.9800 .
C61 H61B 0.9800 .
C61 H61C 0.9800 .
C62 H62A 0.9800 .
C62 H62B 0.9800 .
C62 H62C 0.9800 .
C63 C66 1.527(6) .
C63 C64 1.528(6) .
C63 C65 1.531(6) .
C64 H64A 0.9800 .
C64 H64B 0.9800 .
C64 H64C 0.9800 .
C65 H65A 0.9800 .
C65 H65B 0.9800 .
C65 H65C 0.9800 .
C66 H66A 0.9800 .
C66 H66B 0.9800 .
C66 H66C 0.9800 .

loop_
_geom_torsion_atom_site_label_1
_geom_torsion_atom_site_label_2
_geom_torsion_atom_site_label_3
_geom_torsion_atom_site_label_4
_geom_torsion
_geom_torsion_site_symmetry_1
O2 Zn1 O1 C18 -170.1(4) .
N3 Zn1 O1 C18 87.2(5) .
N2 Zn1 O1 C18 26.0(4) .
N1 Zn1 O1 C18 -68.5(4) .
O1 Zn1 O2 C21 -154.3(3) .
N3 Zn1 O2 C21 1.5(3) .
N2 Zn1 O2 C21 -46.7(6) .
N1 Zn1 O2 C21 101.0(3) .
O1 Zn1 N1 C5 39.8(3) .
O2 Zn1 N1 C5 138.4(3) .
N3 Zn1 N1 C5 -130.1(3) .
N2 Zn1 N1 C5 -50.6(3) .
O1 Zn1 N1 C4 -149.0(3) .
O2 Zn1 N1 C4 -50.5(3) .
N3 Zn1 N1 C4 41.1(3) .
N2 Zn1 N1 C4 120.5(3) .
O1 Zn1 N2 C12 -14.6(3) .
O2 Zn1 N2 C12 -123.2(5) .
N3 Zn1 N2 C12 -172.6(4) .
N1 Zn1 N2 C12 88.8(3) .
O1 Zn1 N2 C6 169.2(3) .
O2 Zn1 N2 C6 60.7(6) .
N3 Zn1 N2 C6 11.2(3) .
N1 Zn1 N2 C6 -87.4(3) .
O1 Zn1 N3 C19 104.8(4) .
O2 Zn1 N3 C19 0.9(3) .
N2 Zn1 N3 C19 168.1(3) .
N1 Zn1 N3 C19 -99.1(3) .
O1 Zn1 N3 C7 -74.8(4) .
O2 Zn1 N3 C7 -178.8(3) .
N2 Zn1 N3 C7 -11.6(3) .
N1 Zn1 N3 C7 81.3(3) .
C1 P1 C1 C2 -4.0(4) 2
C1 P1 C1 C2 99.2(3) 3
C1 P1 C1 C5 176.0(3) 2
C1 P1 C1 C5 -80.9(4) 3
C5 C1 C2 C3 0.3(6) .
P1 C1 C2 C3 -179.7(3) .
C1 C2 C3 C4 1.3(6) .
C5 N1 C4 C3 1.1(6) .
Zn1 N1 C4 C3 -170.4(3) .
C2 C3 C4 N1 -2.1(6) .
C4 N1 C5 C1 0.6(6) .
Zn1 N1 C5 C1 171.9(3) .
C2 C1 C5 N1 -1.3(6) .
P1 C1 C5 N1 178.7(3) .
C12 N2 C6 C11 -6.1(6) .
Zn1 N2 C6 C11 170.1(3) .
C12 N2 C6 C7 174.5(4) .
Zn1 N2 C6 C7 -9.3(4) .
C11 C6 C7 C8 -0.3(6) .
N2 C6 C7 C8 179.2(3) .
C11 C6 C7 N3 -180.0(3) .
N2 C6 C7 N3 -0.5(5) .
C19 N3 C7 C8 10.9(6) .
Zn1 N3 C7 C8 -169.4(3) .
C19 N3 C7 C6 -169.4(4) .
Zn1 N3 C7 C6 10.2(4) .
C6 C7 C8 C9 1.5(6) .
N3 C7 C8 C9 -178.8(4) .
C7 C8 C9 C10 -1.3(6) .
C8 C9 C10 C11 -0.2(6) .
C9 C10 C11 C6 1.4(7) .
C7 C6 C11 C10 -1.2(6) .
N2 C6 C11 C10 179.4(4) .
C6 N2 C12 C13 178.4(4) .
Zn1 N2 C12 C13 2.6(6) .
N2 C12 C13 C14 -172.0(4) .
N2 C12 C13 C18 7.5(7) .
C18 C13 C14 C15 -1.2(8) .
C12 C13 C14 C15 178.3(5) .
C13 C14 C15 C16 0.1(9) .
C14 C15 C16 C17 1.4(9) .
C15 C16 C17 C18 -1.7(8) .
C15 C16 C17 C26 179.6(6) .
Zn1 O1 C18 C13 -24.3(6) .
Zn1 O1 C18 C17 157.4(3) .
C14 C13 C18 O1 -177.4(4) .
C12 C13 C18 O1 3.1(7) .
C14 C13 C18 C17 0.9(7) .
C12 C13 C18 C17 -178.6(4) .
C16 C17 C18 O1 178.9(4) .
C26 C17 C18 O1 -2.4(7) .
C16 C17 C18 C13 0.5(7) .
C26 C17 C18 C13 179.2(5) .
C7 N3 C19 C20 179.1(4) .
Zn1 N3 C19 C20 -0.5(6) .
N3 C19 C20 C25 -178.5(4) .
N3 C19 C20 C21 -2.2(7) .
Zn1 O2 C21 C20 -4.2(6) .
Zn1 O2 C21 C22 175.2(3) .
C25 C20 C21 O2 -179.3(4) .
C19 C20 C21 O2 4.5(6) .
C25 C20 C21 C22 1.3(6) .
C19 C20 C21 C22 -174.9(4) .
O2 C21 C22 C23 179.4(4) .
C20 C21 C22 C23 -1.2(6) .
O2 C21 C22 C30 -1.4(6) .
C20 C21 C22 C30 178.0(3) .
C21 C22 C23 C24 0.1(7) .
C30 C22 C23 C24 -179.1(4) .
C22 C23 C24 C25 1.0(7) .
C23 C24 C25 C20 -0.9(7) .
C21 C20 C25 C24 -0.2(7) .
C19 C20 C25 C24 176.3(4) .
C16 C17 C26 C27 -119.4(5) .
C18 C17 C26 C27 61.9(6) .
C16 C17 C26 C29 0.7(8) .
C18 C17 C26 C29 -177.9(5) .
C16 C17 C26 C28 118.5(5) .
C18 C17 C26 C28 -60.2(6) .
C23 C22 C30 C33 -119.9(5) .
C21 C22 C30 C33 60.9(5) .
C23 C22 C30 C31 0.3(6) .
C21 C22 C30 C31 -179.0(4) .
C23 C22 C30 C32 120.2(5) .
C21 C22 C30 C32 -59.1(5) .
O4 Zn2 O3 C47 158.5(3) .
N5 Zn2 O3 C47 4.4(3) .
N6 Zn2 O3 C47 57.0(5) .
N4 Zn2 O3 C47 -101.3(3) .
O3 Zn2 O4 C58 171.9(3) .
N5 Zn2 O4 C58 -85.5(4) .
N6 Zn2 O4 C58 -26.4(3) .
N4 Zn2 O4 C58 75.2(3) .
O4 Zn2 N4 C36 -27.5(3) .
O3 Zn2 N4 C36 -125.0(3) .
N5 Zn2 N4 C36 143.6(3) .
N6 Zn2 N4 C36 61.9(3) .
O4 Zn2 N4 C35 145.6(3) .
O3 Zn2 N4 C35 48.1(3) .
N5 Zn2 N4 C35 -43.2(3) .
N6 Zn2 N4 C35 -125.0(3) .
O4 Zn2 N5 C45 -109.1(3) .
O3 Zn2 N5 C45 -4.9(3) .
N6 Zn2 N5 C45 -170.0(3) .
N4 Zn2 N5 C45 90.7(3) .
O4 Zn2 N5 C39 67.1(4) .
O3 Zn2 N5 C39 171.3(2) .
N6 Zn2 N5 C39 6.2(2) .
N4 Zn2 N5 C39 -93.1(2) .
O4 Zn2 N6 C52 20.1(3) .
O3 Zn2 N6 C52 123.0(4) .
N5 Zn2 N6 C52 177.0(3) .
N4 Zn2 N6 C52 -79.1(3) .
O4 Zn2 N6 C44 -164.2(2) .
O3 Zn2 N6 C44 -61.2(5) .
N5 Zn2 N6 C44 -7.2(2) .
N4 Zn2 N6 C44 96.7(2) .
C34 P2 C34 C35 102.4(2) 3_665
C34 P2 C34 C35 -4.9(4) 2_655
C34 P2 C34 C38 -84.0(4) 3_665
C34 P2 C34 C38 168.6(3) 2_655
C36 N4 C35 C34 0.1(5) .
Zn2 N4 C35 C34 -173.2(3) .
C38 C34 C35 N4 -0.7(5) .
P2 C34 C35 N4 172.9(3) .
C35 N4 C36 C37 0.8(6) .
Zn2 N4 C36 C37 174.1(3) .
N4 C36 C37 C38 -1.1(6) .
C36 C37 C38 C34 0.5(6) .
C35 C34 C38 C37 0.4(6) .
P2 C34 C38 C37 -173.8(3) .
C45 N5 C39 C40 -6.5(5) .
Zn2 N5 C39 C40 177.2(3) .
C45 N5 C39 C44 171.9(3) .
Zn2 N5 C39 C44 -4.4(4) .
C44 C39 C40 C41 -0.4(6) .
N5 C39 C40 C41 178.0(3) .
C39 C40 C41 C42 1.0(6) .
C40 C41 C42 C43 -0.9(6) .
C41 C42 C43 C44 0.0(6) .
C42 C43 C44 C39 0.6(6) .
C42 C43 C44 N6 -176.1(4) .
C40 C39 C44 C43 -0.5(5) .
N5 C39 C44 C43 -179.0(3) .
C40 C39 C44 N6 176.6(3) .
N5 C39 C44 N6 -1.9(5) .
C52 N6 C44 C43 -0.1(6) .
Zn2 N6 C44 C43 -176.0(3) .
C52 N6 C44 C39 -177.0(4) .
Zn2 N6 C44 C39 7.1(4) .
C39 N5 C45 C46 -174.3(3) .
Zn2 N5 C45 C46 1.6(5) .
N5 C45 C46 C51 -179.9(4) .
N5 C45 C46 C47 4.8(6) .
Zn2 O3 C47 C46 -0.2(5) .
Zn2 O3 C47 C48 -178.6(3) .
C51 C46 C47 O3 179.2(3) .
C45 C46 C47 O3 -5.6(6) .
C51 C46 C47 C48 -2.3(5) .
C45 C46 C47 C48 172.8(3) .
O3 C47 C48 C49 179.9(4) .
C46 C47 C48 C49 1.4(5) .
O3 C47 C48 C59 -0.5(6) .
C46 C47 C48 C59 -179.0(4) .
C47 C48 C49 C50 0.4(6) .
C59 C48 C49 C50 -179.3(4) .
C48 C49 C50 C51 -1.2(7) .
C49 C50 C51 C46 0.3(6) .
C47 C46 C51 C50 1.5(6) .
C45 C46 C51 C50 -174.1(4) .
C44 N6 C52 C53 175.8(4) .
Zn2 N6 C52 C53 -8.7(6) .
N6 C52 C53 C54 174.8(4) .
N6 C52 C53 C58 -7.5(7) .
C58 C53 C54 C55 0.3(7) .
C52 C53 C54 C55 178.1(5) .
C53 C54 C55 C56 -1.4(8) .
C54 C55 C56 C57 1.7(9) .
C55 C56 C57 C58 -0.9(8) .
C55 C56 C57 C63 177.2(5) .
Zn2 O4 C58 C53 19.7(6) .
Zn2 O4 C58 C57 -160.2(3) .
C54 C53 C58 O4 -179.5(4) .
C52 C53 C58 O4 3.0(6) .
C54 C53 C58 C57 0.5(6) .
C52 C53 C58 C57 -177.1(4) .
C56 C57 C58 O4 179.8(4) .
C63 C57 C58 O4 1.6(6) .
C56 C57 C58 C53 -0.2(6) .
C63 C57 C58 C53 -178.3(4) .
C49 C48 C59 C61 -1.8(6) .
C47 C48 C59 C61 178.6(4) .
C49 C48 C59 C62 -120.5(4) .
C47 C48 C59 C62 59.9(5) .
C49 C48 C59 C60 118.1(4) .
C47 C48 C59 C60 -61.5(5) .
C56 C57 C63 C66 122.3(5) .
C58 C57 C63 C66 -59.6(5) .
C56 C57 C63 C64 3.9(6) .
C58 C57 C63 C64 -178.0(4) .
C56 C57 C63 C65 -115.8(5) .
C58 C57 C63 C65 62.3(5) .

loop_
_platon_squeeze_void_nr
_platon_squeeze_void_average_x
_platon_squeeze_void_average_y
_platon_squeeze_void_average_z
_platon_squeeze_void_volume
_platon_squeeze_void_count_electrons
1 0.000 1.000 0.250 1354.2 143.9
2 0.000 0.000 0.750 1354.4 144.6
3 0.333 0.667 0.104 342.1 51.5
4 0.333 0.667 0.604 342.1 51.2
5 0.333 0.667 0.358 31.5 2.2
6 0.333 0.667 0.858 31.5 2.2
7 0.667 0.333 0.396 342.1 50.1
8 0.667 0.333 0.896 342.0 49.9
9 0.667 0.333 0.142 31.5 3.0
10 0.667 0.333 0.642 31.5 3.2
